data_7124906
loop_
_publ_author_name
'Dawkins, Michael J. C.'
'Middleton, Ewart'
'Kefalidis, Christos E.'
'Dange, Deepak'
'Juckel, Martin M.'
'Maron, Laurent'
'Jones, Cameron'

_publ_section_title
;
 Two-coordinate terminal zinc hydride complexes: synthesis, structure and
 preliminary reactivity studies.
;
_journal_issue 69
_journal_name_full 'Chemical communications (Cambridge, England)'
_journal_page_first 10490
_journal_page_last 10492
_journal_paper_doi 10.1039/c6cc05445e
_journal_volume 52
_journal_year 2016
_chemical_formula_sum 'C33 H53 B K N3 O Si'
_chemical_formula_weight 585.78
_space_group_IT_number 19
_space_group_name_Hall 'P 2ac 2ab'
_space_group_name_H-M_alt 'P 21 21 21'
_symmetry_cell_setting orthorhombic
_symmetry_space_group_name_H-M 'P 21 21 21'
_atom_sites_solution_hydrogens geom
_atom_sites_solution_primary direct
_atom_sites_solution_secondary difmap
_audit_creation_method SHELXL-97
_audit_update_record
;
2016-06-30 deposited with the CCDC.
2016-08-02 downloaded from the CCDC.
;
_cell_angle_alpha 90.00
_cell_angle_beta 90.00
_cell_angle_gamma 90.00
_cell_formula_units_Z 4
_cell_length_a 11.5483(8)
_cell_length_b 15.6266(11)
_cell_length_c 19.1969(12)
_cell_measurement_reflns_used 6213
_cell_measurement_temperature 123(2)
_cell_measurement_theta_max 23.62
_cell_measurement_theta_min 2.19
_cell_volume 3464.3(4)
_computing_cell_refinement 'Bruker SAINT'
_computing_data_collection 'Bruker APEX2'
_computing_data_reduction 'Bruker SAINT'
_computing_molecular_graphics 'Bruker SHELXTL'
_computing_publication_material 'Bruker SHELXTL'
_computing_structure_refinement 'SHELXL-97 (Sheldrick, 1997)'
_computing_structure_solution 'SHELXS-97 (Sheldrick 2008)'
_diffrn_ambient_temperature 123(2)
_diffrn_measured_fraction_theta_full 0.993
_diffrn_measured_fraction_theta_max 0.993
_diffrn_measurement_device_type 'Bruker Apex X8'
_diffrn_radiation_monochromator graphite
_diffrn_radiation_source 'fine-focus sealed tube'
_diffrn_radiation_type MoK\a
_diffrn_radiation_wavelength 0.71073
_diffrn_reflns_av_R_equivalents 0.1013
_diffrn_reflns_av_sigmaI/netI 0.0826
_diffrn_reflns_limit_h_max 14
_diffrn_reflns_limit_h_min -13
_diffrn_reflns_limit_k_max 19
_diffrn_reflns_limit_k_min -19
_diffrn_reflns_limit_l_max 20
_diffrn_reflns_limit_l_min -23
_diffrn_reflns_number 39016
_diffrn_reflns_theta_full 26.15
_diffrn_reflns_theta_max 26.15
_diffrn_reflns_theta_min 3.05
_exptl_absorpt_coefficient_mu 0.216
_exptl_absorpt_correction_T_max 0.956
_exptl_absorpt_correction_T_min 0.931
_exptl_absorpt_correction_type multi-scan
_exptl_absorpt_process_details 'Sortav (Blessing)'
_exptl_crystal_colour colourless
_exptl_crystal_density_diffrn 1.123
_exptl_crystal_density_method 'not measured'
_exptl_crystal_description block
_exptl_crystal_F_000 1272
_exptl_crystal_size_max 0.32
_exptl_crystal_size_mid 0.28
_exptl_crystal_size_min 0.21
_refine_diff_density_max 0.550
_refine_diff_density_min -1.147
_refine_diff_density_rms 0.093
_refine_ls_abs_structure_details 'Flack H D (1983), Acta Cryst. A39, 876-881'
_refine_ls_abs_structure_Flack 0.36(9)
_refine_ls_extinction_method none
_refine_ls_goodness_of_fit_ref 1.092
_refine_ls_hydrogen_treatment constr
_refine_ls_matrix_type full
_refine_ls_number_parameters 373
_refine_ls_number_reflns 6861
_refine_ls_number_restraints 0
_refine_ls_restrained_S_all 1.092
_refine_ls_R_factor_all 0.1004
_refine_ls_R_factor_gt 0.0739
_refine_ls_shift/su_max 0.000
_refine_ls_shift/su_mean 0.000
_refine_ls_structure_factor_coef Fsqd
_refine_ls_weighting_details 'calc w=1/[\s^2^(Fo^2^)+(0.1267P)^2^+2.8024P] where P=(Fo^2^+2Fc^2^)/3'
_refine_ls_weighting_scheme calc
_refine_ls_wR_factor_gt 0.2044
_refine_ls_wR_factor_ref 0.2236
_reflns_number_gt 5367
_reflns_number_total 6861
_reflns_threshold_expression >2sigma(I)
_cod_data_source_file c6cc05445e2.cif
_cod_data_source_block compound3S
_cod_original_sg_symbol_H-M P2(1)2(1)2(1)
_cod_database_code 7124906

loop_
_symmetry_equiv_pos_as_xyz
'x, y, z'
'-x+1/2, -y, z+1/2'
'x+1/2, -y+1/2, -z'
'-x, y+1/2, -z+1/2'

loop_
_atom_site_label
_atom_site_type_symbol
_atom_site_fract_x
_atom_site_fract_y
_atom_site_fract_z
_atom_site_U_iso_or_equiv
_atom_site_adp_type
_atom_site_occupancy
_atom_site_symmetry_multiplicity
_atom_site_calc_flag
_atom_site_refinement_flags
Si1 Si 0.16396(11) 0.15922(8) 0.17801(7) 0.0192(3) Uani 1 1 d .
K1 K 0.23731(11) 0.07449(9) 0.04167(7) 0.0408(4) Uani 1 1 d .
O1 O 0.3998(3) 0.0765(2) 0.05789(17) 0.0250(8) Uani 1 1 d .
N1 N 0.1627(3) 0.0679(2) 0.12662(18) 0.0138(7) Uani 1 1 d .
N3 N 0.1220(3) -0.0940(2) 0.1399(2) 0.0158(8) Uani 1 1 d .
N2 N -0.0389(3) -0.0084(2) 0.13746(19) 0.0151(8) Uani 1 1 d .
C4 C -0.1970(4) 0.0739(3) 0.1902(2) 0.0190(10) Uani 1 1 d .
C8 C -0.1380(4) 0.1028(3) 0.0701(2) 0.0138(9) Uani 1 1 d .
C7 C -0.2192(4) 0.1678(3) 0.0663(2) 0.0179(9) Uani 1 1 d .
H7 H -0.2279 0.1992 0.0243 0.022 Uiso 1 1 calc R
C15 C 0.2324(4) -0.1343(3) 0.1456(2) 0.0173(9) Uani 1 1 d .
C16 C 0.2968(4) -0.1236(3) 0.2080(2) 0.0200(10) Uani 1 1 d .
C3 C -0.1242(4) 0.0573(3) 0.1322(2) 0.0140(9) Uani 1 1 d .
C5 C -0.2780(4) 0.1414(3) 0.1839(2) 0.0223(10) Uani 1 1 d .
H5 H -0.3263 0.1551 0.2224 0.027 Uiso 1 1 calc R
C30 C 0.4762(4) 0.1051(4) 0.0017(2) 0.0306(13) Uani 1 1 d .
H30A H 0.5240 0.1545 0.0166 0.037 Uiso 1 1 calc R
H30B H 0.4314 0.1212 -0.0403 0.037 Uiso 1 1 calc R
C12 C -0.0674(4) 0.0787(3) 0.0048(2) 0.0198(10) Uani 1 1 d .
H12 H 0.0155 0.0745 0.0196 0.024 Uiso 1 1 calc R
C6 C -0.2883(4) 0.1875(3) 0.1234(2) 0.0224(10) Uani 1 1 d .
H6 H -0.3427 0.2330 0.1206 0.027 Uiso 1 1 calc R
C17 C 0.4007(4) -0.1667(3) 0.2148(3) 0.0249(11) Uani 1 1 d .
H17 H 0.4453 -0.1597 0.2560 0.030 Uiso 1 1 calc R
C2 C 0.0216(4) -0.1439(3) 0.1426(3) 0.0246(11) Uani 1 1 d .
H2 H 0.0207 -0.2047 0.1446 0.029 Uiso 1 1 calc R
C21 C 0.2512(4) -0.0643(4) 0.2646(2) 0.0274(12) Uani 1 1 d .
H21 H 0.2191 -0.0125 0.2408 0.033 Uiso 1 1 calc R
C14 C -0.0731(5) 0.1472(4) -0.0523(3) 0.0361(14) Uani 1 1 d .
H14A H -0.1521 0.1502 -0.0709 0.054 Uiso 1 1 calc R
H14B H -0.0193 0.1324 -0.0899 0.054 Uiso 1 1 calc R
H14C H -0.0516 0.2029 -0.0327 0.054 Uiso 1 1 calc R
C18 C 0.4410(4) -0.2205(3) 0.1620(3) 0.0290(12) Uani 1 1 d .
H18 H 0.5119 -0.2504 0.1676 0.035 Uiso 1 1 calc R
C24 C 0.2083(5) -0.1986(3) 0.0234(3) 0.0316(13) Uani 1 1 d .
H24 H 0.1454 -0.1547 0.0214 0.038 Uiso 1 1 calc R
C10 C -0.2948(5) -0.0394(5) 0.2600(4) 0.055(2) Uani 1 1 d .
H10A H -0.2898 -0.0733 0.3029 0.082 Uiso 1 1 calc R
H10B H -0.2918 -0.0777 0.2196 0.082 Uiso 1 1 calc R
H10C H -0.3679 -0.0075 0.2596 0.082 Uiso 1 1 calc R
C20 C 0.2736(4) -0.1873(3) 0.0921(3) 0.0223(10) Uani 1 1 d .
B1 B 0.0874(4) -0.0043(3) 0.1352(2) 0.0117(10) Uani 1 1 d .
C28 C 0.0913(5) 0.2522(3) 0.1355(3) 0.0381(14) Uani 1 1 d .
H28A H 0.1156 0.2558 0.0867 0.057 Uiso 1 1 calc R
H28B H 0.1129 0.3050 0.1597 0.057 Uiso 1 1 calc R
H28C H 0.0071 0.2447 0.1377 0.057 Uiso 1 1 calc R
C19 C 0.3785(4) -0.2298(3) 0.1026(3) 0.0279(11) Uani 1 1 d .
H19 H 0.4070 -0.2663 0.0670 0.033 Uiso 1 1 calc R
C13 C -0.1005(5) -0.0075(4) -0.0245(3) 0.0338(13) Uani 1 1 d .
H13A H -0.0964 -0.0507 0.0124 0.051 Uiso 1 1 calc R
H13B H -0.0470 -0.0228 -0.0621 0.051 Uiso 1 1 calc R
H13C H -0.1796 -0.0049 -0.0428 0.051 Uiso 1 1 calc R
C1 C -0.0718(4) -0.0950(3) 0.1421(3) 0.0253(11) Uani 1 1 d .
H1 H -0.1493 -0.1152 0.1446 0.030 Uiso 1 1 calc R
C11 C -0.1938(5) 0.0817(5) 0.3223(3) 0.055(2) Uani 1 1 d .
H11A H -0.1348 0.1263 0.3170 0.083 Uiso 1 1 calc R
H11B H -0.1766 0.0473 0.3637 0.083 Uiso 1 1 calc R
H11C H -0.2701 0.1083 0.3274 0.083 Uiso 1 1 calc R
C27 C 0.0911(6) 0.1418(4) 0.2631(3) 0.0441(16) Uani 1 1 d .
H27A H 0.0135 0.1183 0.2553 0.066 Uiso 1 1 calc R
H27B H 0.0848 0.1965 0.2879 0.066 Uiso 1 1 calc R
H27C H 0.1366 0.1015 0.2911 0.066 Uiso 1 1 calc R
C9 C -0.1935(4) 0.0232(4) 0.2570(3) 0.0330(14) Uani 1 1 d .
H9 H -0.1201 -0.0108 0.2574 0.040 Uiso 1 1 calc R
C23 C 0.3465(5) -0.0333(5) 0.3144(3) 0.0473(17) Uani 1 1 d .
H23A H 0.3781 -0.0822 0.3401 0.071 Uiso 1 1 calc R
H23B H 0.3138 0.0081 0.3473 0.071 Uiso 1 1 calc R
H23C H 0.4085 -0.0059 0.2875 0.071 Uiso 1 1 calc R
C26 C 0.1518(6) -0.2879(4) 0.0205(4) 0.0510(19) Uani 1 1 d .
H26A H 0.2111 -0.3319 0.0277 0.077 Uiso 1 1 calc R
H26B H 0.1153 -0.2962 -0.0251 0.077 Uiso 1 1 calc R
H26C H 0.0929 -0.2924 0.0571 0.077 Uiso 1 1 calc R
C33 C 0.4602(5) 0.0097(4) 0.0982(3) 0.0389(14) Uani 1 1 d .
H33A H 0.4120 -0.0426 0.1011 0.047 Uiso 1 1 calc R
H33B H 0.4761 0.0301 0.1461 0.047 Uiso 1 1 calc R
C29 C 0.3170(4) 0.1924(3) 0.1948(3) 0.0302(12) Uani 1 1 d .
H29A H 0.3556 0.1490 0.2234 0.045 Uiso 1 1 calc R
H29B H 0.3177 0.2474 0.2195 0.045 Uiso 1 1 calc R
H29C H 0.3581 0.1984 0.1504 0.045 Uiso 1 1 calc R
C22 C 0.1524(6) -0.1044(4) 0.3064(3) 0.0487(17) Uani 1 1 d .
H22A H 0.0913 -0.1234 0.2744 0.073 Uiso 1 1 calc R
H22B H 0.1207 -0.0620 0.3388 0.073 Uiso 1 1 calc R
H22C H 0.1818 -0.1536 0.3326 0.073 Uiso 1 1 calc R
C32 C 0.5706(5) -0.0090(4) 0.0613(3) 0.0383(14) Uani 1 1 d .
H32A H 0.5857 -0.0713 0.0598 0.046 Uiso 1 1 calc R
H32B H 0.6366 0.0199 0.0843 0.046 Uiso 1 1 calc R
C31 C 0.5509(6) 0.0267(5) -0.0118(3) 0.0490(18) Uani 1 1 d .
H31A H 0.6250 0.0426 -0.0342 0.059 Uiso 1 1 calc R
H31B H 0.5100 -0.0152 -0.0417 0.059 Uiso 1 1 calc R
C25 C 0.2866(6) -0.1863(4) -0.0399(3) 0.0461(16) Uani 1 1 d .
H25A H 0.3271 -0.1314 -0.0361 0.069 Uiso 1 1 calc R
H25B H 0.2395 -0.1868 -0.0824 0.069 Uiso 1 1 calc R
H25C H 0.3433 -0.2329 -0.0419 0.069 Uiso 1 1 calc R

loop_
_atom_site_aniso_label
_atom_site_aniso_U_11
_atom_site_aniso_U_22
_atom_site_aniso_U_33
_atom_site_aniso_U_23
_atom_site_aniso_U_13
_atom_site_aniso_U_12
Si1 0.0166(6) 0.0178(6) 0.0233(6) -0.0060(5) -0.0027(5) 0.0017(5)
K1 0.0345(7) 0.0477(8) 0.0403(7) 0.0052(6) 0.0043(6) -0.0014(6)
O1 0.0122(15) 0.040(2) 0.0227(18) 0.0043(16) 0.0055(13) -0.0012(15)
N1 0.0095(16) 0.0147(18) 0.0171(17) -0.0008(14) 0.0017(14) 0.0006(15)
N3 0.0084(16) 0.017(2) 0.022(2) 0.0037(16) 0.0016(15) 0.0015(14)
N2 0.0088(17) 0.016(2) 0.0201(19) 0.0085(16) 0.0021(14) 0.0035(14)
C4 0.0107(19) 0.033(3) 0.013(2) 0.004(2) 0.0013(16) 0.0015(19)
C8 0.013(2) 0.015(2) 0.014(2) -0.0030(17) -0.0013(16) -0.0057(17)
C7 0.020(2) 0.017(2) 0.017(2) 0.0025(19) -0.0080(17) 0.0012(19)
C15 0.012(2) 0.014(2) 0.026(2) 0.0041(19) 0.0016(18) 0.0031(17)
C16 0.014(2) 0.022(2) 0.024(2) 0.009(2) -0.0008(19) 0.0024(18)
C3 0.0087(18) 0.018(2) 0.015(2) 0.0001(18) 0.0014(16) 0.0028(16)
C5 0.014(2) 0.035(3) 0.018(2) -0.006(2) 0.0029(18) 0.0078(19)
C30 0.016(2) 0.058(4) 0.017(2) 0.009(2) 0.008(2) -0.009(2)
C12 0.010(2) 0.034(3) 0.016(2) 0.002(2) 0.0002(17) -0.003(2)
C6 0.020(2) 0.021(3) 0.026(3) -0.002(2) -0.0037(19) 0.0064(19)
C17 0.017(2) 0.029(3) 0.029(3) 0.012(2) -0.0025(19) 0.002(2)
C2 0.016(2) 0.013(2) 0.046(3) 0.011(2) -0.002(2) -0.0039(18)
C21 0.027(3) 0.044(3) 0.012(2) 0.005(2) -0.002(2) 0.007(2)
C14 0.042(3) 0.049(4) 0.017(3) 0.010(2) 0.003(2) 0.006(3)
C18 0.014(2) 0.031(3) 0.042(3) 0.010(2) -0.001(2) 0.009(2)
C24 0.032(3) 0.022(3) 0.041(3) -0.012(2) -0.017(2) 0.010(2)
C10 0.036(3) 0.072(5) 0.057(4) 0.040(4) 0.022(3) 0.009(3)
C20 0.019(2) 0.015(2) 0.033(3) -0.001(2) -0.006(2) 0.0045(19)
B1 0.011(2) 0.018(3) 0.007(2) 0.0034(19) 0.0027(17) -0.0018(18)
C28 0.032(3) 0.021(3) 0.061(4) -0.014(3) -0.014(3) 0.010(2)
C19 0.025(2) 0.018(3) 0.040(3) 0.002(2) 0.007(2) 0.006(2)
C13 0.030(3) 0.044(3) 0.027(3) -0.018(3) -0.001(2) -0.001(3)
C1 0.012(2) 0.016(2) 0.048(3) 0.012(2) -0.002(2) -0.0050(18)
C11 0.034(3) 0.121(6) 0.011(2) 0.013(3) 0.010(2) 0.019(4)
C27 0.052(4) 0.047(4) 0.034(3) -0.022(3) 0.013(3) -0.004(3)
C9 0.018(2) 0.056(4) 0.025(3) 0.020(3) 0.006(2) 0.011(2)
C23 0.045(3) 0.073(5) 0.024(3) -0.013(3) -0.017(3) 0.018(3)
C26 0.057(4) 0.025(3) 0.071(5) -0.005(3) -0.043(4) 0.003(3)
C33 0.022(3) 0.045(4) 0.050(4) 0.016(3) -0.010(3) 0.000(3)
C29 0.027(3) 0.026(3) 0.038(3) -0.009(2) -0.011(2) -0.003(2)
C22 0.044(3) 0.062(4) 0.040(3) 0.023(3) 0.022(3) 0.017(3)
C32 0.032(3) 0.024(3) 0.059(4) -0.010(3) 0.009(3) 0.003(2)
C31 0.035(3) 0.069(5) 0.043(4) -0.032(3) 0.016(3) 0.002(3)
C25 0.056(4) 0.050(4) 0.032(3) -0.015(3) -0.005(3) 0.019(3)

loop_
_atom_type_symbol
_atom_type_description
_atom_type_scat_dispersion_real
_atom_type_scat_dispersion_imag
_atom_type_scat_source
C C 0.0033 0.0016 'International Tables Vol C Tables 4.2.6.8 and 6.1.1.4'
H H 0.0000 0.0000 'International Tables Vol C Tables 4.2.6.8 and 6.1.1.4'
B B 0.0013 0.0007 'International Tables Vol C Tables 4.2.6.8 and 6.1.1.4'
N N 0.0061 0.0033 'International Tables Vol C Tables 4.2.6.8 and 6.1.1.4'
O O 0.0106 0.0060 'International Tables Vol C Tables 4.2.6.8 and 6.1.1.4'
Si Si 0.0817 0.0704 'International Tables Vol C Tables 4.2.6.8 and 6.1.1.4'
K K 0.2009 0.2494 'International Tables Vol C Tables 4.2.6.8 and 6.1.1.4'

loop_
_geom_angle_atom_site_label_1
_geom_angle_atom_site_label_2
_geom_angle_atom_site_label_3
_geom_angle
N1 Si1 C27 112.1(2)
N1 Si1 C28 112.8(2)
C27 Si1 C28 107.2(3)
N1 Si1 C29 109.5(2)
C27 Si1 C29 108.5(3)
C28 Si1 C29 106.5(2)
N1 K1 O1 108.45(16)
C30 O1 C33 108.5(4)
C30 O1 K1 118.7(3)
C33 O1 K1 122.7(3)
B1 N1 Si1 125.9(3)
B1 N1 K1 115.3(3)
Si1 N1 K1 116.9(2)
C2 N3 C15 119.4(4)
C2 N3 B1 108.1(3)
C15 N3 B1 132.4(4)
C1 N2 C3 120.6(3)
C1 N2 B1 108.2(4)
C3 N2 B1 131.0(4)
C5 C4 C3 117.4(4)
C5 C4 C9 118.9(4)
C3 C4 C9 123.7(4)
C7 C8 C3 119.7(4)
C7 C8 C12 119.6(4)
C3 C8 C12 120.6(4)
C8 C7 C6 120.6(4)
C20 C15 C16 120.6(4)
C20 C15 N3 120.5(4)
C16 C15 N3 118.8(4)
C17 C16 C15 118.5(4)
C17 C16 C21 122.1(4)
C15 C16 C21 119.5(4)
C8 C3 C4 120.6(4)
C8 C3 N2 120.3(4)
C4 C3 N2 119.1(4)
C6 C5 C4 121.5(4)
O1 C30 C31 102.8(5)
C13 C12 C14 110.2(4)
C13 C12 C8 112.8(4)
C14 C12 C8 112.8(4)
C5 C6 C7 120.1(4)
C16 C17 C18 121.0(5)
C1 C2 N3 110.7(4)
C16 C21 C22 112.5(5)
C16 C21 C23 112.8(4)
C22 C21 C23 109.7(5)
C19 C18 C17 119.8(4)
C25 C24 C20 112.3(4)
C25 C24 C26 109.6(5)
C20 C24 C26 110.1(5)
C19 C20 C15 118.0(4)
C19 C20 C24 119.8(4)
C15 C20 C24 122.2(4)
N1 B1 N3 126.6(4)
N1 B1 N2 130.0(4)
N3 B1 N2 103.3(4)
C18 C19 C20 122.1(5)
C2 C1 N2 109.6(4)
C4 C9 C10 110.4(4)
C4 C9 C11 112.2(5)
C10 C9 C11 110.1(5)
O1 C33 C32 107.1(5)
C33 C32 C31 103.8(5)
C30 C31 C32 102.8(4)

loop_
_geom_bond_atom_site_label_1
_geom_bond_atom_site_label_2
_geom_bond_distance
Si1 N1 1.734(4)
Si1 C27 1.858(6)
Si1 C28 1.866(5)
Si1 C29 1.870(5)
K1 N1 1.847(4)
K1 O1 1.902(3)
O1 C30 1.464(5)
O1 C33 1.476(7)
N1 B1 1.435(6)
N3 C2 1.399(6)
N3 C15 1.426(5)
N3 B1 1.460(6)
N2 C1 1.409(6)
N2 C3 1.427(5)
N2 B1 1.460(5)
C4 C5 1.415(6)
C4 C3 1.419(6)
C4 C9 1.506(6)
C8 C7 1.384(6)
C8 C3 1.398(6)
C8 C12 1.543(6)
C7 C6 1.391(7)
C15 C20 1.403(7)
C15 C16 1.420(6)
C16 C17 1.382(6)
C16 C21 1.522(7)
C5 C6 1.371(7)
C30 C31 1.521(9)
C12 C13 1.509(7)
C12 C14 1.534(7)
C17 C18 1.396(7)
C2 C1 1.322(7)
C21 C22 1.529(8)
C21 C23 1.537(7)
C18 C19 1.357(8)
C24 C25 1.527(9)
C24 C20 1.529(7)
C24 C26 1.541(8)
C10 C9 1.527(9)
C20 C19 1.395(7)
C11 C9 1.551(9)
C33 C32 1.487(8)
C32 C31 1.528(9)
